data_7235692
loop_
_publ_author_name
'Jin, Xinghui'
'Hu, Bingcheng'
'Liu, Zuliang'
'Lv, Chunxu'

_publ_section_title
;
 Structure and properties of 1-amino-2-nitroguanidinium nitrate
;
_journal_issue 45
_journal_name_full 'RSC Adv.'
_journal_page_first 23898
_journal_paper_doi 10.1039/C4RA03462G
_journal_volume 4
_journal_year 2014
_chemical_formula_sum 'C H6 N6 O5'
_chemical_formula_weight 182.12
_space_group_IT_number 2
_space_group_name_Hall '-P 1'
_space_group_name_H-M_alt 'P -1'
_symmetry_cell_setting triclinic
_symmetry_space_group_name_H-M 'P -1'
_atom_sites_solution_hydrogens geom
_atom_sites_solution_primary direct
_atom_sites_solution_secondary difmap
_audit_creation_method SHELXL-97
_cell_angle_alpha 66.12(3)
_cell_angle_beta 65.34(3)
_cell_angle_gamma 68.51(3)
_cell_formula_units_Z 2
_cell_length_a 7.1750(14)
_cell_length_b 7.2020(14)
_cell_length_c 7.8560(16)
_cell_measurement_reflns_used 25
_cell_measurement_temperature 293(2)
_cell_measurement_theta_max 14
_cell_measurement_theta_min 9
_cell_volume 327.69(15)
_computing_cell_refinement 'CAD4 EXPRESS'
_computing_data_collection 'CAD4 EXPRESS(Enraf-Nonius,1994)'
_computing_data_reduction 'XCAD4(Harms & Wocadlo, 1995)'
_computing_structure_refinement 'SHELXL-97 (Sheldrick, 1997)'
_computing_structure_solution 'SHELXS-97 (Sheldrick, 1990)'
_diffrn_ambient_temperature 293(2)
_diffrn_measured_fraction_theta_full 1.000
_diffrn_measured_fraction_theta_max 1.000
_diffrn_measurement_device_type 'Nonius cad4'
_diffrn_measurement_method \w/2\q
_diffrn_radiation_monochromator graphite
_diffrn_radiation_source 'fine-focus sealed tube'
_diffrn_radiation_type MoK\a
_diffrn_radiation_wavelength 0.71073
_diffrn_reflns_av_R_equivalents 0.0464
_diffrn_reflns_av_sigmaI/netI 0.0211
_diffrn_reflns_limit_h_max 8
_diffrn_reflns_limit_h_min 0
_diffrn_reflns_limit_k_max 8
_diffrn_reflns_limit_k_min -8
_diffrn_reflns_limit_l_max 9
_diffrn_reflns_limit_l_min -8
_diffrn_reflns_number 1313
_diffrn_reflns_theta_full 25.39
_diffrn_reflns_theta_max 25.39
_diffrn_reflns_theta_min 2.99
_diffrn_standards_decay_% 1
_diffrn_standards_interval_count 200
_diffrn_standards_interval_time 2h
_diffrn_standards_number 3
_exptl_absorpt_coefficient_mu 0.180
_exptl_absorpt_correction_T_max 0.9648
_exptl_absorpt_correction_T_min 0.9479
_exptl_absorpt_correction_type psi-scan
_exptl_absorpt_process_details '(North, Phillips & Mathews,1968)'
_exptl_crystal_density_diffrn 1.846
_exptl_crystal_density_method 'not measured'
_exptl_crystal_F_000 188
_exptl_crystal_size_max 0.30
_exptl_crystal_size_mid 0.20
_exptl_crystal_size_min 0.20
_refine_diff_density_max 0.271
_refine_diff_density_min -0.245
_refine_diff_density_rms 0.054
_refine_ls_extinction_method none
_refine_ls_goodness_of_fit_ref 1.000
_refine_ls_hydrogen_treatment constr
_refine_ls_matrix_type full
_refine_ls_number_parameters 109
_refine_ls_number_reflns 1210
_refine_ls_number_restraints 0
_refine_ls_restrained_S_all 1.000
_refine_ls_R_factor_all 0.0466
_refine_ls_R_factor_gt 0.0413
_refine_ls_shift/su_max 0.000
_refine_ls_shift/su_mean 0.000
_refine_ls_structure_factor_coef Fsqd
_refine_ls_weighting_details 'calc w=1/[\s^2^(Fo^2^)+(0.1000P)^2^+0.1200P] where P=(Fo^2^+2Fc^2^)/3'
_refine_ls_weighting_scheme calc
_refine_ls_wR_factor_gt 0.1320
_refine_ls_wR_factor_ref 0.1389
_reflns_number_gt 1065
_reflns_number_total 1210
_reflns_threshold_expression >2sigma(I)
_cod_data_source_file c4ra03462g1.cif
_cod_data_source_block x
_cod_depositor_comments
;
The following automatic conversions were performed:

data item '_symmetry_cell_setting' value 'Triclinic' was changed to
'triclinic' in accordance with the
/home/saulius/struct/COD-crude-data/automatic-downloads/DataCite-retrospective/RSC/depositions/lib/dictionaries/cif_core.dic
dictionary named 'cif_core.dic' version 2.4.2 last updated on
2011-04-26.

Automatic conversion script
Id: cif_fix_values 6909 2019-04-08 15:41:33Z antanas 
;
_cod_original_cell_volume 327.69(11)
_cod_original_sg_symbol_H-M P-1
_cod_database_code 7235692

loop_
_symmetry_equiv_pos_as_xyz
'x, y, z'
'-x, -y, -z'

loop_
_atom_site_label
_atom_site_type_symbol
_atom_site_fract_x
_atom_site_fract_y
_atom_site_fract_z
_atom_site_U_iso_or_equiv
_atom_site_adp_type
_atom_site_occupancy
_atom_site_symmetry_multiplicity
_atom_site_calc_flag
_atom_site_refinement_flags
C C 0.6089(3) 0.2388(3) 0.5688(3) 0.0268(4) Uani 1 1 d .
O1 O 0.2776(2) 0.1992(3) 0.5211(2) 0.0431(5) Uani 1 1 d .
N1 N 0.2996(2) 0.1311(2) 0.6856(2) 0.0276(4) Uani 1 1 d .
O2 O 0.1753(2) 0.0357(2) 0.8290(2) 0.0374(4) Uani 1 1 d .
N2 N 0.4567(2) 0.1546(2) 0.7217(2) 0.0285(4) Uani 1 1 d .
N3 N 0.6339(3) 0.3073(3) 0.3788(2) 0.0371(5) Uani 1 1 d .
H3A H 0.5433 0.3011 0.3374 0.044 Uiso 1 1 calc R
H3B H 0.7408 0.3580 0.2966 0.044 Uiso 1 1 calc R
N4 N 0.7576(3) 0.2558(3) 0.6220(3) 0.0372(5) Uani 1 1 d .
H4A H 0.8623 0.3069 0.5344 0.045 Uiso 1 1 calc R
N5 N 0.7387(3) 0.1884(3) 0.8234(3) 0.0347(4) Uani 1 1 d .
H5A H 0.8468 0.2081 0.8364 0.052 Uiso 1 1 calc R
H5B H 0.7389 0.0532 0.8734 0.052 Uiso 1 1 calc R
H5C H 0.6183 0.2615 0.8870 0.052 Uiso 1 1 calc R
O3 O 1.0950(3) 0.2396(3) 0.1694(3) 0.0563(5) Uani 1 1 d .
O4 O 1.3449(3) 0.3947(3) 0.0781(3) 0.0584(5) Uani 1 1 d .
O5 O 1.0335(2) 0.5047(2) 0.2614(3) 0.0455(5) Uani 1 1 d .
N6 N 1.1597(3) 0.3788(3) 0.1673(2) 0.0323(4) Uani 1 1 d .

loop_
_atom_site_aniso_label
_atom_site_aniso_U_11
_atom_site_aniso_U_22
_atom_site_aniso_U_33
_atom_site_aniso_U_23
_atom_site_aniso_U_13
_atom_site_aniso_U_12
C 0.0241(9) 0.0230(9) 0.0264(10) -0.0071(7) -0.0023(7) -0.0050(7)
O1 0.0454(9) 0.0553(10) 0.0317(9) -0.0050(7) -0.0163(7) -0.0193(8)
N1 0.0264(8) 0.0288(8) 0.0258(8) -0.0074(6) -0.0068(6) -0.0072(6)
O2 0.0285(7) 0.0460(9) 0.0339(8) -0.0059(7) -0.0029(6) -0.0196(7)
N2 0.0241(8) 0.0349(9) 0.0246(8) -0.0073(7) -0.0045(6) -0.0105(7)
N3 0.0341(9) 0.0398(10) 0.0280(9) -0.0051(8) -0.0011(7) -0.0146(8)
N4 0.0299(9) 0.0471(10) 0.0298(9) -0.0031(8) -0.0033(7) -0.0207(8)
N5 0.0265(8) 0.0403(10) 0.0375(10) -0.0100(8) -0.0083(7) -0.0121(7)
O3 0.0459(10) 0.0556(11) 0.0760(13) -0.0376(10) -0.0007(9) -0.0227(8)
O4 0.0357(9) 0.0765(13) 0.0585(12) -0.0304(10) 0.0136(8) -0.0300(8)
O5 0.0336(8) 0.0374(8) 0.0614(11) -0.0221(8) -0.0066(7) -0.0055(6)
N6 0.0277(8) 0.0351(9) 0.0297(9) -0.0063(7) -0.0041(7) -0.0124(7)

loop_
_atom_type_symbol
_atom_type_description
_atom_type_scat_dispersion_real
_atom_type_scat_dispersion_imag
_atom_type_scat_source
C C 0.0033 0.0016 'International Tables Vol C Tables 4.2.6.8 and 6.1.1.4'
H H 0.0000 0.0000 'International Tables Vol C Tables 4.2.6.8 and 6.1.1.4'
N N 0.0061 0.0033 'International Tables Vol C Tables 4.2.6.8 and 6.1.1.4'
O O 0.0106 0.0060 'International Tables Vol C Tables 4.2.6.8 and 6.1.1.4'

loop_
_geom_angle_atom_site_label_1
_geom_angle_atom_site_label_2
_geom_angle_atom_site_label_3
_geom_angle
N3 C N2 130.33(18)
N3 C N4 116.33(17)
N2 C N4 113.33(17)
O2 N1 O1 120.85(16)
O2 N1 N2 115.52(15)
O1 N1 N2 123.63(16)
C N2 N1 118.36(16)
C N3 H3A 120.0
C N3 H3B 120.0
H3A N3 H3B 120.0
C N4 N5 119.28(16)
C N4 H4A 120.4
N5 N4 H4A 120.4
N4 N5 H5A 109.5
N4 N5 H5B 109.5
H5A N5 H5B 109.5
N4 N5 H5C 109.5
H5A N5 H5C 109.5
H5B N5 H5C 109.5
O4 N6 O3 122.15(19)
O4 N6 O5 119.38(18)
O3 N6 O5 118.46(17)

loop_
_geom_bond_atom_site_label_1
_geom_bond_atom_site_label_2
_geom_bond_distance
C N3 1.322(3)
C N2 1.343(3)
C N4 1.356(3)
O1 N1 1.239(2)
N1 O2 1.233(2)
N1 N2 1.351(2)
N3 H3A 0.8600
N3 H3B 0.8600
N4 N5 1.416(3)
N4 H4A 0.8600
N5 H5A 0.8900
N5 H5B 0.8900
N5 H5C 0.8900
O3 N6 1.242(2)
O4 N6 1.241(2)
O5 N6 1.253(2)

loop_
_geom_torsion_atom_site_label_1
_geom_torsion_atom_site_label_2
_geom_torsion_atom_site_label_3
_geom_torsion_atom_site_label_4
_geom_torsion
N3 C N2 N1 0.3(3)
N4 C N2 N1 179.74(15)
O2 N1 N2 C 173.55(16)
O1 N1 N2 C -6.5(3)
N3 C N4 N5 179.02(17)
N2 C N4 N5 -0.5(3)
